data_7122254
loop_
_publ_author_name
'Shen, Zheng-Jia'
'Shi, Hao-Nan'
'Hao, Wen-Juan'
'Tu, Shu-Jiang'
'Jiang, Bo'

_publ_section_title
;
 Visible-light photocatalytic bicyclization of \b-alkynyl propenones for
 accessing diastereoenriched syn-fluoren-9-ones.
;
_journal_issue 82
_journal_name_full 'Chemical communications (Cambridge, England)'
_journal_page_first 11542
_journal_page_last 11545
_journal_paper_doi 10.1039/c8cc06086j
_journal_volume 54
_journal_year 2018
_chemical_formula_sum 'C31 H34 O5'
_chemical_formula_weight 486.58
_space_group_IT_number 14
_space_group_name_Hall '-P 2ybc'
_space_group_name_H-M_alt 'P 1 21/c 1'
_symmetry_cell_setting monoclinic
_symmetry_space_group_name_Hall '-P 2ybc'
_symmetry_space_group_name_H-M 'P 1 21/c 1'
_atom_sites_solution_hydrogens geom
_atom_sites_solution_primary direct
_atom_sites_solution_secondary difmap
_audit_creation_method SHELXL-97
_audit_update_record
;
2018-06-19 deposited with the CCDC.
2018-08-28 downloaded from the CCDC.
;
_cell_angle_alpha 90.00
_cell_angle_beta 91.0280(10)
_cell_angle_gamma 90.00
_cell_formula_units_Z 8
_cell_length_a 16.8787(15)
_cell_length_b 21.4898(19)
_cell_length_c 15.3187(14)
_cell_measurement_reflns_used 3166
_cell_measurement_temperature 298(2)
_cell_measurement_theta_max 19.935
_cell_measurement_theta_min 2.414
_cell_volume 5555.5(9)
_computing_cell_refinement 'Bruker SMART'
_computing_data_collection 'Bruker SMART'
_computing_data_reduction 'Bruker SAINT'
_computing_molecular_graphics 'Bruker SHELXTL'
_computing_publication_material 'Bruker SHELXTL'
_computing_structure_refinement 'SHELXL-97 (Sheldrick, 1997)'
_computing_structure_solution 'SHELXS-97 (Sheldrick, 1990)'
_diffrn_ambient_temperature 298(2)
_diffrn_measured_fraction_theta_full 0.998
_diffrn_measured_fraction_theta_max 0.998
_diffrn_measurement_device_type 'CCD area detector'
_diffrn_measurement_method 'phi and omega scans'
_diffrn_radiation_monochromator graphite
_diffrn_radiation_source 'fine-focus sealed tube'
_diffrn_radiation_type MoK\a
_diffrn_radiation_wavelength 0.71073
_diffrn_reflns_av_R_equivalents 0.0857
_diffrn_reflns_av_sigmaI/netI 0.1253
_diffrn_reflns_limit_h_max 19
_diffrn_reflns_limit_h_min -20
_diffrn_reflns_limit_k_max 25
_diffrn_reflns_limit_k_min -19
_diffrn_reflns_limit_l_max 18
_diffrn_reflns_limit_l_min -15
_diffrn_reflns_number 27860
_diffrn_reflns_theta_full 25.02
_diffrn_reflns_theta_max 25.02
_diffrn_reflns_theta_min 2.32
_exptl_absorpt_coefficient_mu 0.078
_exptl_absorpt_correction_T_max 0.9892
_exptl_absorpt_correction_T_min 0.9695
_exptl_absorpt_correction_type multi-scan
_exptl_absorpt_process_details sadabs
_exptl_crystal_colour white
_exptl_crystal_density_diffrn 1.164
_exptl_crystal_density_method 'not measured'
_exptl_crystal_description block
_exptl_crystal_F_000 2080
_exptl_crystal_size_max 0.40
_exptl_crystal_size_mid 0.23
_exptl_crystal_size_min 0.14
_refine_diff_density_max 0.211
_refine_diff_density_min -0.201
_refine_diff_density_rms 0.044
_refine_ls_extinction_method none
_refine_ls_goodness_of_fit_ref 1.067
_refine_ls_hydrogen_treatment mixed
_refine_ls_matrix_type full
_refine_ls_number_parameters 701
_refine_ls_number_reflns 9796
_refine_ls_number_restraints 0
_refine_ls_restrained_S_all 1.067
_refine_ls_R_factor_all 0.1898
_refine_ls_R_factor_gt 0.0663
_refine_ls_shift/su_max 0.001
_refine_ls_shift/su_mean 0.000
_refine_ls_structure_factor_coef Fsqd
_refine_ls_weighting_details 'calc w=1/[\s^2^(Fo^2^)+(0.0273P)^2^+0.0000P] where P=(Fo^2^+2Fc^2^)/3'
_refine_ls_weighting_scheme calc
_refine_ls_wR_factor_gt 0.1021
_refine_ls_wR_factor_ref 0.1207
_reflns_number_gt 3775
_reflns_number_total 9796
_reflns_threshold_expression >2sigma(I)
_cod_data_source_file c8cc06086j2.cif
_cod_data_source_block 171113c
_cod_depositor_comments
;
The following automatic conversions were performed:

'_symmetry_cell_setting' value 'Monoclinic' changed to 'monoclinic'
according to
/home/data/users/saulius/crontab/automatic-downloads/rss-feeds/RSC/lib/dictionaries/cif_core.dic
dictionary named 'cif_core.dic' version 2.4.2 from 2011-04-26.

Automatic conversion script
Id: cif_fix_values 4973 2017-02-22 13:04:09Z antanas 

 Adding full bibliography for 7122254.cif.
;
_cod_original_sg_symbol_H-M P2(1)/c
_cod_database_code 7122254

loop_
_symmetry_equiv_pos_as_xyz
'x, y, z'
'-x, y+1/2, -z+1/2'
'-x, -y, -z'
'x, -y-1/2, z-1/2'

loop_
_atom_site_label
_atom_site_type_symbol
_atom_site_fract_x
_atom_site_fract_y
_atom_site_fract_z
_atom_site_U_iso_or_equiv
_atom_site_adp_type
_atom_site_occupancy
_atom_site_symmetry_multiplicity
_atom_site_calc_flag
_atom_site_refinement_flags
_atom_site_disorder_assembly
_atom_site_disorder_group
O1 O -0.15757(15) 0.52612(11) 0.27515(17) 0.0710(8) Uani 1 1 d . . .
O2 O 0.05899(15) 0.59476(11) 0.29222(18) 0.0681(8) Uani 1 1 d . . .
O3 O 0.04103(14) 0.69132(11) 0.24385(15) 0.0601(8) Uani 1 1 d . . .
O4 O 0.16878(15) 0.61659(11) 0.12410(17) 0.0672(8) Uani 1 1 d . . .
O5 O 0.12186(15) 0.52033(12) 0.11211(17) 0.0742(9) Uani 1 1 d . . .
O6 O 0.65685(14) 0.48994(11) 0.37677(16) 0.0666(8) Uani 1 1 d . . .
O7 O 0.33060(16) 0.39485(12) 0.21589(19) 0.0722(8) Uani 1 1 d . . .
O8 O 0.37848(15) 0.48884(12) 0.18742(18) 0.0810(9) Uani 1 1 d . . .
O9 O 0.43530(15) 0.41982(10) 0.38561(18) 0.0673(8) Uani 1 1 d . . .
O10 O 0.46116(14) 0.32325(11) 0.34263(15) 0.0569(7) Uani 1 1 d . . .
C1 C 0.04294(19) 0.63667(19) 0.2304(2) 0.0451(10) Uani 1 1 d . A .
C2 C 0.1109(2) 0.57425(19) 0.1234(2) 0.0507(11) Uani 1 1 d . A .
C3 C -0.03185(19) 0.55388(14) 0.1458(2) 0.0491(10) Uani 1 1 d . A .
H3A H -0.0250 0.5258 0.0969 0.059 Uiso 1 1 calc R . .
H3B H -0.0239 0.5300 0.1990 0.059 Uiso 1 1 calc R . .
C4 C 0.03159(19) 0.60495(14) 0.1421(2) 0.0384(9) Uani 1 1 d . . .
C5 C 0.01197(19) 0.65387(14) 0.0717(2) 0.0389(9) Uani 1 1 d . A .
H5 H 0.0515 0.6871 0.0775 0.047 Uiso 1 1 calc R . .
C6 C -0.0689(2) 0.68258(14) 0.0894(2) 0.0390(9) Uani 1 1 d . . .
C7 C -0.12482(19) 0.64880(15) 0.1268(2) 0.0392(9) Uani 1 1 d . A .
C8 C -0.1166(2) 0.57892(14) 0.1432(2) 0.0404(9) Uani 1 1 d . . .
C9 C -0.1635(2) 0.56989(17) 0.2257(3) 0.0472(10) Uani 1 1 d . A .
C10 C -0.2185(2) 0.62276(16) 0.2311(2) 0.0445(10) Uani 1 1 d . . .
C11 C -0.19702(19) 0.66829(15) 0.1713(2) 0.0425(9) Uani 1 1 d . A .
C12 C -0.2420(2) 0.72296(16) 0.1663(2) 0.0578(11) Uani 1 1 d . . .
H12 H -0.2293 0.7543 0.1271 0.069 Uiso 1 1 calc R A .
C13 C -0.3057(2) 0.72906(19) 0.2211(3) 0.0707(13) Uani 1 1 d . A .
H13 H -0.3355 0.7654 0.2186 0.085 Uiso 1 1 calc R . .
C14 C -0.3266(2) 0.6836(2) 0.2788(3) 0.0679(12) Uani 1 1 d . . .
H14 H -0.3706 0.6891 0.3136 0.081 Uiso 1 1 calc R A .
C15 C -0.2823(2) 0.62963(17) 0.2855(2) 0.0581(11) Uani 1 1 d . A .
H15 H -0.2951 0.5988 0.3255 0.070 Uiso 1 1 calc R . .
C16 C 0.01640(19) 0.62903(15) -0.0198(2) 0.0479(10) Uani 1 1 d . . .
H16 H -0.0169 0.5957 -0.0330 0.057 Uiso 1 1 calc R A .
C17 C 0.0614(2) 0.64847(16) -0.0837(3) 0.0542(10) Uani 1 1 d . A .
C18 C 0.1192(3) 0.70081(18) -0.0760(3) 0.0980(16) Uani 1 1 d . . .
H18A H 0.1026 0.7342 -0.1137 0.147 Uiso 1 1 calc R A .
H18B H 0.1707 0.6866 -0.0928 0.147 Uiso 1 1 calc R . .
H18C H 0.1216 0.7152 -0.0167 0.147 Uiso 1 1 calc R . .
C19 C 0.0557(2) 0.61976(16) -0.1733(2) 0.0795(13) Uani 1 1 d . . .
H19A H 0.0142 0.5893 -0.1746 0.119 Uiso 1 1 calc R A .
H19B H 0.1052 0.6002 -0.1867 0.119 Uiso 1 1 calc R . .
H19C H 0.0442 0.6516 -0.2156 0.119 Uiso 1 1 calc R . .
C20 C -0.07838(19) 0.74988(16) 0.0668(3) 0.0423(9) Uani 1 1 d . A .
C21 C -0.0541(2) 0.79615(17) 0.1226(3) 0.0712(13) Uani 1 1 d . . .
H21 H -0.0307 0.7859 0.1762 0.085 Uiso 1 1 calc R A .
C22 C -0.0642(2) 0.85820(18) 0.0997(3) 0.0833(14) Uani 1 1 d . A .
H22 H -0.0483 0.8888 0.1391 0.100 Uiso 1 1 calc R . .
C23 C -0.0966(2) 0.87566(19) 0.0216(3) 0.0696(13) Uani 1 1 d . . .
C24 C -0.1192(3) 0.8298(2) -0.0331(3) 0.0873(15) Uani 1 1 d . A .
H24 H -0.1415 0.8405 -0.0871 0.105 Uiso 1 1 calc R . .
C25 C -0.1108(2) 0.76728(19) -0.0123(3) 0.0781(13) Uani 1 1 d . . .
H25 H -0.1272 0.7370 -0.0521 0.094 Uiso 1 1 calc R A .
C26 C -0.1079(3) 0.94405(16) -0.0009(3) 0.1117(18) Uani 1 1 d . A .
H26A H -0.1290 0.9477 -0.0593 0.168 Uiso 1 1 calc R . .
H26B H -0.0577 0.9651 0.0030 0.168 Uiso 1 1 calc R . .
H26C H -0.1439 0.9626 0.0393 0.168 Uiso 1 1 calc R . .
C27 C -0.16563(19) 0.54410(14) 0.0721(2) 0.0575(11) Uani 1 1 d . A .
H27A H -0.2194 0.5587 0.0723 0.086 Uiso 1 1 calc R . .
H27B H -0.1646 0.5002 0.0840 0.086 Uiso 1 1 calc R . .
H27C H -0.1433 0.5518 0.0160 0.086 Uiso 1 1 calc R . .
C28 C 0.0889(3) 0.61797(18) 0.3755(3) 0.0800(14) Uani 1 1 d . . .
H28A H 0.0795 0.5874 0.4207 0.096 Uiso 1 1 calc R . .
H28B H 0.0610 0.6558 0.3906 0.096 Uiso 1 1 calc R . .
C29 C 0.1748(3) 0.6310(2) 0.3710(3) 0.1231(19) Uani 1 1 d . . .
H29A H 0.2028 0.5930 0.3597 0.185 Uiso 1 1 calc R . .
H29B H 0.1932 0.6482 0.4255 0.185 Uiso 1 1 calc R . .
H29C H 0.1843 0.6601 0.3249 0.185 Uiso 1 1 calc R . .
C30 C 0.2457(12) 0.5896(11) 0.0976(18) 0.071(5) Uani 0.65(4) 1 d P A 1
H30A H 0.2414 0.5721 0.0394 0.085 Uiso 0.65(4) 1 calc PR A 1
H30B H 0.2622 0.5570 0.1378 0.085 Uiso 0.65(4) 1 calc PR A 1
C31 C 0.3039(10) 0.6424(12) 0.0997(18) 0.107(7) Uani 0.65(4) 1 d P A 1
H31A H 0.2819 0.6774 0.0686 0.161 Uiso 0.65(4) 1 calc PR A 1
H31B H 0.3521 0.6296 0.0725 0.161 Uiso 0.65(4) 1 calc PR A 1
H31C H 0.3150 0.6541 0.1591 0.161 Uiso 0.65(4) 1 calc PR A 1
C30' C 0.2530(19) 0.6035(19) 0.141(3) 0.071(9) Uani 0.35(4) 1 d P A 2
H30C H 0.2615 0.5610 0.1605 0.085 Uiso 0.35(4) 1 calc PR A 2
H30D H 0.2758 0.6320 0.1841 0.085 Uiso 0.35(4) 1 calc PR A 2
C31' C 0.2850(18) 0.615(2) 0.051(4) 0.107(12) Uani 0.35(4) 1 d P A 2
H31D H 0.2688 0.5815 0.0126 0.161 Uiso 0.35(4) 1 calc PR A 2
H31E H 0.3419 0.6166 0.0536 0.161 Uiso 0.35(4) 1 calc PR A 2
H31F H 0.2647 0.6535 0.0282 0.161 Uiso 0.35(4) 1 calc PR A 2
C32 C 0.3886(2) 0.43658(19) 0.2118(2) 0.0550(11) Uani 1 1 d . B .
C33 C 0.45549(19) 0.37716(18) 0.3268(3) 0.0456(10) Uani 1 1 d . B .
C34 C 0.53081(18) 0.45917(14) 0.2439(2) 0.0513(10) Uani 1 1 d . B .
H34A H 0.5232 0.4873 0.1949 0.062 Uiso 1 1 calc R . .
H34B H 0.5231 0.4829 0.2969 0.062 Uiso 1 1 calc R . .
C35 C 0.46761(19) 0.40784(14) 0.2383(2) 0.0401(9) Uani 1 1 d . . .
C36 C 0.48920(19) 0.35746(14) 0.1708(2) 0.0423(9) Uani 1 1 d . B .
H36 H 0.4507 0.3236 0.1765 0.051 Uiso 1 1 calc R . .
C37 C 0.5702(2) 0.33067(15) 0.1926(2) 0.0387(9) Uani 1 1 d . . .
C38 C 0.6255(2) 0.36587(14) 0.2306(2) 0.0375(9) Uani 1 1 d . B .
C39 C 0.6157(2) 0.43509(14) 0.2437(2) 0.0399(9) Uani 1 1 d . . .
C40 C 0.6640(2) 0.44627(16) 0.3268(3) 0.0475(10) Uani 1 1 d . B .
C41 C 0.7213(2) 0.39497(16) 0.3345(2) 0.0464(10) Uani 1 1 d . . .
C42 C 0.6997(2) 0.34782(16) 0.2766(2) 0.0434(9) Uani 1 1 d . B .
C43 C 0.7449(2) 0.29377(16) 0.2741(2) 0.0549(11) Uani 1 1 d . . .
H43 H 0.7311 0.2611 0.2370 0.066 Uiso 1 1 calc R B .
C44 C 0.8108(2) 0.28998(19) 0.3283(3) 0.0654(12) Uani 1 1 d . B .
H44 H 0.8418 0.2542 0.3266 0.078 Uiso 1 1 calc R . .
C45 C 0.8325(2) 0.3369(2) 0.3845(3) 0.0697(12) Uani 1 1 d . . .
H45 H 0.8774 0.3328 0.4201 0.084 Uiso 1 1 calc R B .
C46 C 0.7876(2) 0.38981(19) 0.3879(2) 0.0638(12) Uani 1 1 d . B .
H46 H 0.8016 0.4219 0.4258 0.077 Uiso 1 1 calc R . .
C47 C 0.4834(2) 0.38054(15) 0.0778(3) 0.0516(10) Uani 1 1 d . . .
H47 H 0.5095 0.4176 0.0661 0.062 Uiso 1 1 calc R B .
C48 C 0.4458(2) 0.35440(19) 0.0114(3) 0.0641(12) Uani 1 1 d . B .
C49 C 0.3994(3) 0.29542(19) 0.0169(3) 0.1162(18) Uani 1 1 d . . .
H49A H 0.4017 0.2800 0.0757 0.174 Uiso 1 1 calc R B .
H49B H 0.4214 0.2650 -0.0217 0.174 Uiso 1 1 calc R . .
H49C H 0.3452 0.3033 0.0002 0.174 Uiso 1 1 calc R . .
C50 C 0.4470(3) 0.38226(18) -0.0793(3) 0.0982(15) Uani 1 1 d . . .
H50A H 0.4783 0.4195 -0.0784 0.147 Uiso 1 1 calc R B .
H50B H 0.3939 0.3920 -0.0981 0.147 Uiso 1 1 calc R . .
H50C H 0.4696 0.3529 -0.1190 0.147 Uiso 1 1 calc R . .
C51 C 0.58119(19) 0.26384(15) 0.1686(2) 0.0406(9) Uani 1 1 d . B .
C52 C 0.5550(2) 0.21588(16) 0.2185(2) 0.0607(11) Uani 1 1 d . . .
H52 H 0.5299 0.2244 0.2708 0.073 Uiso 1 1 calc R B .
C53 C 0.5651(2) 0.15492(16) 0.1929(3) 0.0723(13) Uani 1 1 d . B .
H53 H 0.5472 0.1233 0.2289 0.087 Uiso 1 1 calc R . .
C54 C 0.6006(2) 0.13950(17) 0.1166(3) 0.0590(11) Uani 1 1 d . . .
C55 C 0.6253(2) 0.18766(19) 0.0655(3) 0.0793(14) Uani 1 1 d . B .
H55 H 0.6483 0.1791 0.0121 0.095 Uiso 1 1 calc R . .
C56 C 0.6167(2) 0.24882(16) 0.0917(3) 0.0681(13) Uani 1 1 d . . .
H56 H 0.6354 0.2805 0.0563 0.082 Uiso 1 1 calc R B .
C57 C 0.6106(3) 0.07204(15) 0.0886(3) 0.0934(15) Uani 1 1 d . B .
H57A H 0.6411 0.0501 0.1322 0.140 Uiso 1 1 calc R . .
H57B H 0.6375 0.0706 0.0340 0.140 Uiso 1 1 calc R . .
H57C H 0.5594 0.0529 0.0820 0.140 Uiso 1 1 calc R . .
C58 C 0.66264(19) 0.46965(14) 0.1720(2) 0.0551(11) Uani 1 1 d . B .
H58A H 0.7172 0.4572 0.1751 0.083 Uiso 1 1 calc R . .
H58B H 0.6589 0.5137 0.1812 0.083 Uiso 1 1 calc R . .
H58C H 0.6408 0.4594 0.1156 0.083 Uiso 1 1 calc R . .
C59 C 0.252(2) 0.4196(15) 0.193(2) 0.090(6) Uani 0.76(3) 1 d P B 1
H59A H 0.2555 0.4472 0.1435 0.108 Uiso 0.76(3) 1 calc PR B 1
H59B H 0.2313 0.4427 0.2422 0.108 Uiso 0.76(3) 1 calc PR B 1
C60 C 0.2014(6) 0.3650(7) 0.1725(11) 0.123(6) Uani 0.76(3) 1 d P B 1
H60A H 0.2168 0.3474 0.1178 0.185 Uiso 0.76(3) 1 calc PR B 1
H60B H 0.1470 0.3780 0.1686 0.185 Uiso 0.76(3) 1 calc PR B 1
H60C H 0.2073 0.3343 0.2177 0.185 Uiso 0.76(3) 1 calc PR B 1
C59' C 0.260(6) 0.403(4) 0.161(6) 0.090(19) Uani 0.24(3) 1 d P B 2
H59C H 0.2502 0.3680 0.1217 0.108 Uiso 0.24(3) 1 calc PR B 2
H59D H 0.2583 0.4419 0.1301 0.108 Uiso 0.24(3) 1 calc PR B 2
C60' C 0.2094(18) 0.401(2) 0.243(4) 0.123(19) Uani 0.24(3) 1 d P B 2
H60D H 0.2388 0.3824 0.2900 0.185 Uiso 0.24(3) 1 calc PR B 2
H60E H 0.1621 0.3778 0.2312 0.185 Uiso 0.24(3) 1 calc PR B 2
H60F H 0.1954 0.4431 0.2587 0.185 Uiso 0.24(3) 1 calc PR B 2
C61 C 0.4104(3) 0.39732(18) 0.4707(3) 0.0833(14) Uani 1 1 d . . .
H61A H 0.4180 0.4298 0.5140 0.100 Uiso 1 1 calc R . .
H61B H 0.4425 0.3618 0.4880 0.100 Uiso 1 1 calc R . .
C62 C 0.3264(3) 0.3791(2) 0.4665(3) 0.1200(19) Uani 1 1 d . . .
H62A H 0.2943 0.4151 0.4544 0.180 Uiso 1 1 calc R . .
H62B H 0.3115 0.3614 0.5214 0.180 Uiso 1 1 calc R . .
H62C H 0.3184 0.3489 0.4210 0.180 Uiso 1 1 calc R . .

loop_
_atom_site_aniso_label
_atom_site_aniso_U_11
_atom_site_aniso_U_22
_atom_site_aniso_U_33
_atom_site_aniso_U_23
_atom_site_aniso_U_13
_atom_site_aniso_U_12
O1 0.092(2) 0.0554(18) 0.066(2) 0.0148(15) 0.0190(16) 0.0047(16)
O2 0.108(2) 0.0498(17) 0.046(2) 0.0097(15) -0.0072(17) -0.0065(15)
O3 0.081(2) 0.0432(16) 0.056(2) -0.0039(14) -0.0118(14) 0.0073(14)
O4 0.0399(17) 0.0597(18) 0.102(2) 0.0133(15) 0.0076(15) 0.0061(15)
O5 0.072(2) 0.0521(17) 0.099(2) -0.0095(16) 0.0130(16) 0.0189(16)
O6 0.088(2) 0.0524(17) 0.060(2) -0.0150(14) 0.0026(15) 0.0048(15)
O7 0.0425(17) 0.0602(19) 0.113(3) 0.0095(16) -0.0152(17) 0.0071(16)
O8 0.069(2) 0.0544(18) 0.119(3) 0.0214(18) -0.0121(16) 0.0189(16)
O9 0.096(2) 0.0478(16) 0.059(2) -0.0091(15) 0.0201(17) 0.0057(15)
O10 0.0748(19) 0.0410(15) 0.0552(19) 0.0058(13) 0.0135(14) 0.0078(14)
C1 0.041(2) 0.045(3) 0.049(3) 0.005(2) 0.0024(19) 0.000(2)
C2 0.051(3) 0.051(3) 0.050(3) 0.004(2) 0.005(2) 0.009(2)
C3 0.054(3) 0.036(2) 0.057(3) -0.0067(18) 0.000(2) -0.001(2)
C4 0.041(2) 0.035(2) 0.039(3) -0.0015(18) 0.0034(18) 0.0044(18)
C5 0.045(2) 0.034(2) 0.038(3) 0.0020(18) -0.0002(18) 0.0002(17)
C6 0.045(2) 0.036(2) 0.036(2) -0.0012(17) -0.0040(19) 0.0018(19)
C7 0.036(2) 0.040(2) 0.041(2) -0.0057(18) -0.0003(18) -0.0006(18)
C8 0.048(2) 0.031(2) 0.043(3) -0.0076(17) 0.000(2) -0.0063(18)
C9 0.052(3) 0.041(2) 0.049(3) -0.006(2) 0.002(2) -0.007(2)
C10 0.046(2) 0.045(2) 0.043(3) -0.011(2) 0.005(2) -0.005(2)
C11 0.040(2) 0.038(2) 0.049(3) -0.0089(19) -0.0070(19) -0.0034(19)
C12 0.046(3) 0.051(3) 0.076(3) 0.008(2) 0.002(2) 0.003(2)
C13 0.053(3) 0.066(3) 0.093(4) -0.010(3) 0.003(3) 0.018(2)
C14 0.060(3) 0.076(3) 0.068(3) -0.015(3) 0.015(2) 0.002(3)
C15 0.071(3) 0.054(3) 0.050(3) -0.009(2) 0.008(2) -0.002(2)
C16 0.057(3) 0.038(2) 0.048(3) -0.002(2) 0.002(2) 0.0003(19)
C17 0.071(3) 0.047(3) 0.044(3) 0.009(2) 0.000(2) 0.005(2)
C18 0.124(4) 0.095(3) 0.076(4) 0.012(3) 0.027(3) -0.037(3)
C19 0.124(4) 0.070(3) 0.045(3) 0.004(2) 0.010(3) 0.009(3)
C20 0.041(2) 0.042(2) 0.045(3) 0.003(2) -0.0014(19) 0.0022(18)
C21 0.094(3) 0.043(3) 0.075(4) -0.004(2) -0.037(3) 0.009(2)
C22 0.100(4) 0.042(3) 0.106(5) 0.004(3) -0.032(3) 0.003(3)
C23 0.071(3) 0.049(3) 0.089(4) 0.023(3) -0.002(3) 0.002(2)
C24 0.122(4) 0.065(3) 0.075(4) 0.025(3) -0.018(3) 0.012(3)
C25 0.117(4) 0.057(3) 0.060(4) 0.004(2) -0.027(3) 0.005(3)
C26 0.130(4) 0.047(3) 0.158(5) 0.043(3) -0.004(4) 0.008(3)
C27 0.065(3) 0.054(2) 0.054(3) -0.015(2) 0.002(2) -0.015(2)
C28 0.133(4) 0.074(3) 0.033(3) 0.006(2) -0.008(3) -0.011(3)
C29 0.102(4) 0.176(5) 0.090(5) -0.002(4) -0.028(3) 0.001(4)
C30 0.043(7) 0.082(10) 0.089(14) -0.009(8) 0.010(9) 0.011(6)
C31 0.057(7) 0.124(12) 0.141(14) -0.005(10) 0.016(8) -0.010(8)
C30' 0.043(12) 0.082(18) 0.09(3) -0.009(14) 0.010(16) 0.011(11)
C31' 0.057(14) 0.12(2) 0.14(3) -0.005(17) 0.016(15) -0.010(13)
C32 0.053(3) 0.045(3) 0.067(3) 0.009(2) -0.002(2) 0.007(2)
C33 0.042(2) 0.038(2) 0.058(3) -0.004(2) 0.000(2) 0.002(2)
C34 0.051(3) 0.034(2) 0.069(3) 0.0041(18) 0.009(2) 0.0005(19)
C35 0.039(2) 0.030(2) 0.051(3) 0.0039(18) 0.0030(19) 0.0023(18)
C36 0.048(2) 0.032(2) 0.047(3) 0.0048(18) 0.0035(19) 0.0015(18)
C37 0.045(2) 0.036(2) 0.035(2) 0.0039(17) 0.0092(19) 0.0007(19)
C38 0.042(2) 0.029(2) 0.042(3) 0.0030(17) 0.0070(19) -0.0002(18)
C39 0.049(2) 0.031(2) 0.040(3) -0.0003(17) 0.006(2) -0.0005(18)
C40 0.060(3) 0.040(2) 0.044(3) 0.005(2) 0.015(2) -0.006(2)
C41 0.051(3) 0.041(2) 0.048(3) 0.003(2) 0.003(2) 0.002(2)
C42 0.044(2) 0.038(2) 0.048(3) 0.001(2) 0.009(2) -0.001(2)
C43 0.050(3) 0.050(3) 0.066(3) -0.005(2) 0.005(2) 0.004(2)
C44 0.052(3) 0.072(3) 0.071(4) 0.010(3) -0.006(2) 0.019(2)
C45 0.062(3) 0.081(3) 0.065(4) -0.003(3) -0.018(2) 0.008(3)
C46 0.067(3) 0.069(3) 0.055(3) -0.001(2) -0.005(2) -0.001(3)
C47 0.060(3) 0.041(2) 0.054(3) 0.007(2) 0.004(2) 0.001(2)
C48 0.081(3) 0.063(3) 0.048(3) -0.003(2) -0.007(2) 0.004(2)
C49 0.169(5) 0.093(4) 0.086(4) -0.013(3) -0.034(3) -0.052(4)
C50 0.136(4) 0.100(4) 0.059(4) 0.017(3) -0.012(3) 0.015(3)
C51 0.048(2) 0.032(2) 0.042(3) -0.0002(19) 0.0095(19) 0.0009(18)
C52 0.084(3) 0.042(2) 0.058(3) -0.004(2) 0.030(2) -0.002(2)
C53 0.103(4) 0.033(2) 0.083(4) 0.003(2) 0.031(3) -0.005(2)
C54 0.068(3) 0.040(3) 0.070(3) -0.008(2) 0.006(2) -0.003(2)
C55 0.122(4) 0.059(3) 0.058(3) -0.010(2) 0.036(3) 0.006(3)
C56 0.102(4) 0.039(3) 0.065(3) -0.001(2) 0.025(3) -0.003(2)
C57 0.121(4) 0.042(3) 0.117(4) -0.022(2) 0.016(3) 0.001(3)
C58 0.061(3) 0.046(2) 0.059(3) 0.011(2) 0.007(2) -0.0093(19)
C59 0.052(9) 0.094(16) 0.12(2) 0.004(10) -0.009(12) 0.010(10)
C60 0.075(7) 0.126(9) 0.167(12) 0.017(9) -0.049(6) -0.004(7)
C59' 0.05(3) 0.09(5) 0.12(7) 0.00(3) -0.01(4) 0.01(3)
C60' 0.07(2) 0.13(3) 0.17(5) 0.02(3) -0.05(2) -0.004(19)
C61 0.126(4) 0.074(3) 0.050(4) -0.016(2) 0.014(3) 0.000(3)
C62 0.114(4) 0.151(5) 0.097(4) -0.011(3) 0.046(3) -0.017(4)

loop_
_atom_type_symbol
_atom_type_description
_atom_type_scat_dispersion_real
_atom_type_scat_dispersion_imag
_atom_type_scat_source
C C 0.0033 0.0016 'International Tables Vol C Tables 4.2.6.8 and 6.1.1.4'
H H 0.0000 0.0000 'International Tables Vol C Tables 4.2.6.8 and 6.1.1.4'
O O 0.0106 0.0060 'International Tables Vol C Tables 4.2.6.8 and 6.1.1.4'

loop_
_geom_angle_atom_site_label_1
_geom_angle_atom_site_label_2
_geom_angle_atom_site_label_3
_geom_angle
C1 O2 C28 117.1(3)
C2 O4 C30' 125.3(16)
C2 O4 C30 112.0(10)
C30' O4 C30 29.1(12)
C32 O7 C59' 119(5)
C32 O7 C59 114.0(14)
C59' O7 C59 25(2)
C33 O9 C61 117.2(3)
O3 C1 O2 123.2(4)
O3 C1 C4 126.2(3)
O2 C1 C4 110.5(3)
O5 C2 O4 123.4(4)
O5 C2 C4 126.2(4)
O4 C2 C4 110.4(3)
C8 C3 C4 113.6(3)
C8 C3 H3A 108.8
C4 C3 H3A 108.8
C8 C3 H3B 108.8
C4 C3 H3B 108.8
H3A C3 H3B 107.7
C1 C4 C2 105.3(3)
C1 C4 C3 111.3(3)
C2 C4 C3 108.2(3)
C1 C4 C5 109.8(3)
C2 C4 C5 110.1(3)
C3 C4 C5 111.9(3)
C16 C5 C6 111.6(3)
C16 C5 C4 113.4(3)
C6 C5 C4 109.5(2)
C16 C5 H5 107.3
C6 C5 H5 107.3
C4 C5 H5 107.3
C7 C6 C20 123.6(3)
C7 C6 C5 120.0(3)
C20 C6 C5 116.3(3)
C6 C7 C11 130.3(3)
C6 C7 C8 123.0(3)
C11 C7 C8 106.1(3)
C9 C8 C7 102.5(3)
C9 C8 C3 115.8(3)
C7 C8 C3 115.6(3)
C9 C8 C27 104.1(3)
C7 C8 C27 108.3(3)
C3 C8 C27 109.6(3)
O1 C9 C10 127.6(3)
O1 C9 C8 125.6(3)
C10 C9 C8 106.7(3)
C15 C10 C11 122.5(3)
C15 C10 C9 128.0(4)
C11 C10 C9 109.5(3)
C10 C11 C12 118.6(3)
C10 C11 C7 109.5(3)
C12 C11 C7 131.8(3)
C13 C12 C11 118.2(4)
C13 C12 H12 120.9
C11 C12 H12 120.9
C14 C13 C12 122.5(4)
C14 C13 H13 118.7
C12 C13 H13 118.7
C13 C14 C15 120.1(4)
C13 C14 H14 119.9
C15 C14 H14 119.9
C10 C15 C14 118.1(4)
C10 C15 H15 121.0
C14 C15 H15 121.0
C17 C16 C5 128.2(3)
C17 C16 H16 115.9
C5 C16 H16 115.9
C16 C17 C18 124.5(4)
C16 C17 C19 121.2(4)
C18 C17 C19 114.3(3)
C17 C18 H18A 109.5
C17 C18 H18B 109.5
H18A C18 H18B 109.5
C17 C18 H18C 109.5
H18A C18 H18C 109.5
H18B C18 H18C 109.5
C17 C19 H19A 109.5
C17 C19 H19B 109.5
H19A C19 H19B 109.5
C17 C19 H19C 109.5
H19A C19 H19C 109.5
H19B C19 H19C 109.5
C21 C20 C25 117.6(4)
C21 C20 C6 121.8(4)
C25 C20 C6 120.5(3)
C20 C21 C22 120.3(4)
C20 C21 H21 119.8
C22 C21 H21 119.8
C23 C22 C21 122.2(4)
C23 C22 H22 118.9
C21 C22 H22 118.9
C24 C23 C22 116.9(4)
C24 C23 C26 122.2(5)
C22 C23 C26 120.9(4)
C23 C24 C25 122.6(4)
C23 C24 H24 118.7
C25 C24 H24 118.7
C20 C25 C24 120.3(4)
C20 C25 H25 119.8
C24 C25 H25 119.8
C23 C26 H26A 109.5
C23 C26 H26B 109.5
H26A C26 H26B 109.5
C23 C26 H26C 109.5
H26A C26 H26C 109.5
H26B C26 H26C 109.5
C8 C27 H27A 109.5
C8 C27 H27B 109.5
H27A C27 H27B 109.5
C8 C27 H27C 109.5
H27A C27 H27C 109.5
H27B C27 H27C 109.5
O2 C28 C29 110.5(3)
O2 C28 H28A 109.6
C29 C28 H28A 109.6
O2 C28 H28B 109.6
C29 C28 H28B 109.6
H28A C28 H28B 108.1
C28 C29 H29A 109.5
C28 C29 H29B 109.5
H29A C29 H29B 109.5
C28 C29 H29C 109.5
H29A C29 H29C 109.5
H29B C29 H29C 109.5
O4 C30 C31 105.9(18)
O4 C30 H30A 110.6
C31 C30 H30A 110.6
O4 C30 H30B 110.6
C31 C30 H30B 110.6
H30A C30 H30B 108.7
O4 C30' C31' 99(4)
O4 C30' H30C 111.9
C31' C30' H30C 111.9
O4 C30' H30D 111.9
C31' C30' H30D 111.9
H30C C30' H30D 109.6
C30' C31' H31D 109.5
C30' C31' H31E 109.5
H31D C31' H31E 109.5
C30' C31' H31F 109.5
H31D C31' H31F 109.5
H31E C31' H31F 109.5
O8 C32 O7 123.2(4)
O8 C32 C35 125.9(4)
O7 C32 C35 110.9(3)
O10 C33 O9 123.6(4)
O10 C33 C35 126.3(3)
O9 C33 C35 110.1(3)
C39 C34 C35 114.1(3)
C39 C34 H34A 108.7
C35 C34 H34A 108.7
C39 C34 H34B 108.7
C35 C34 H34B 108.7
H34A C34 H34B 107.6
C32 C35 C33 106.4(3)
C32 C35 C34 109.2(3)
C33 C35 C34 111.4(3)
C32 C35 C36 108.9(3)
C33 C35 C36 109.2(3)
C34 C35 C36 111.7(3)
C47 C36 C37 112.1(3)
C47 C36 C35 112.9(3)
C37 C36 C35 110.0(3)
C47 C36 H36 107.2
C37 C36 H36 107.2
C35 C36 H36 107.2
C38 C37 C51 124.5(3)
C38 C37 C36 120.3(3)
C51 C37 C36 115.2(3)
C37 C38 C42 130.0(3)
C37 C38 C39 122.8(3)
C42 C38 C39 106.8(3)
C38 C39 C40 102.0(3)
C38 C39 C34 116.1(3)
C40 C39 C34 115.8(3)
C38 C39 C58 108.6(3)
C40 C39 C58 104.1(3)
C34 C39 C58 109.3(3)
O6 C40 C41 126.9(4)
O6 C40 C39 126.2(3)
C41 C40 C39 106.9(3)
C46 C41 C42 121.4(4)
C46 C41 C40 129.3(4)
C42 C41 C40 109.4(4)
C41 C42 C43 119.2(4)
C41 C42 C38 108.8(3)
C43 C42 C38 131.9(3)
C44 C43 C42 118.1(4)
C44 C43 H43 121.0
C42 C43 H43 121.0
C45 C44 C43 122.6(4)
C45 C44 H44 118.7
C43 C44 H44 118.7
C46 C45 C44 119.5(4)
C46 C45 H45 120.2
C44 C45 H45 120.2
C45 C46 C41 119.2(4)
C45 C46 H46 120.4
C41 C46 H46 120.4
C48 C47 C36 127.7(4)
C48 C47 H47 116.1
C36 C47 H47 116.1
C47 C48 C49 124.4(4)
C47 C48 C50 121.8(4)
C49 C48 C50 113.8(4)
C48 C49 H49A 109.5
C48 C49 H49B 109.5
H49A C49 H49B 109.5
C48 C49 H49C 109.5
H49A C49 H49C 109.5
H49B C49 H49C 109.5
C48 C50 H50A 109.5
C48 C50 H50B 109.5
H50A C50 H50B 109.5
C48 C50 H50C 109.5
H50A C50 H50C 109.5
H50B C50 H50C 109.5
C52 C51 C56 117.1(3)
C52 C51 C37 123.1(3)
C56 C51 C37 119.7(3)
C51 C52 C53 121.0(3)
C51 C52 H52 119.5
C53 C52 H52 119.5
C54 C53 C52 122.2(3)
C54 C53 H53 118.9
C52 C53 H53 118.9
C53 C54 C55 116.8(3)
C53 C54 C57 121.7(4)
C55 C54 C57 121.5(4)
C54 C55 C56 121.2(4)
C54 C55 H55 119.4
C56 C55 H55 119.4
C51 C56 C55 121.6(3)
C51 C56 H56 119.2
C55 C56 H56 119.2
C54 C57 H57A 109.5
C54 C57 H57B 109.5
H57A C57 H57B 109.5
C54 C57 H57C 109.5
H57A C57 H57C 109.5
H57B C57 H57C 109.5
C39 C58 H58A 109.5
C39 C58 H58B 109.5
H58A C58 H58B 109.5
C39 C58 H58C 109.5
H58A C58 H58C 109.5
H58B C58 H58C 109.5
O7 C59 C60 106.4(19)
O7 C59 H59A 110.5
C60 C59 H59A 110.5
O7 C59 H59B 110.5
C60 C59 H59B 110.5
H59A C59 H59B 108.6
O7 C59' C60' 89(6)
O7 C59' H59C 113.7
C60' C59' H59C 113.7
O7 C59' H59D 113.7
C60' C59' H59D 113.7
H59C C59' H59D 111.0
C59' C60' H60D 109.5
C59' C60' H60E 109.5
H60D C60' H60E 109.5
C59' C60' H60F 109.5
H60D C60' H60F 109.5
H60E C60' H60F 109.5
O9 C61 C62 110.0(4)
O9 C61 H61A 109.7
C62 C61 H61A 109.7
O9 C61 H61B 109.7
C62 C61 H61B 109.7
H61A C61 H61B 108.2
C61 C62 H62A 109.5
C61 C62 H62B 109.5
H62A C62 H62B 109.5
C61 C62 H62C 109.5
H62A C62 H62C 109.5
H62B C62 H62C 109.5

loop_
_geom_bond_atom_site_label_1
_geom_bond_atom_site_label_2
_geom_bond_distance
O1 C9 1.211(4)
O2 C1 1.332(4)
O2 C28 1.452(4)
O3 C1 1.193(3)
O4 C2 1.335(4)
O4 C30' 1.47(3)
O4 C30 1.485(17)
O5 C2 1.187(4)
O6 C40 1.219(4)
O7 C32 1.330(4)
O7 C59' 1.45(11)
O7 C59 1.46(3)
O8 C32 1.194(4)
O9 C33 1.333(4)
O9 C61 1.459(4)
O10 C33 1.187(3)
C1 C4 1.523(4)
C2 C4 1.524(4)
C3 C8 1.529(4)
C3 C4 1.535(4)
C3 H3A 0.9700
C3 H3B 0.9700
C4 C5 1.538(4)
C5 C16 1.503(4)
C5 C6 1.526(4)
C5 H5 0.9800
C6 C7 1.329(4)
C6 C20 1.495(4)
C7 C11 1.468(4)
C7 C8 1.529(4)
C8 C9 1.516(4)
C8 C27 1.548(4)
C9 C10 1.470(4)
C10 C15 1.381(4)
C10 C11 1.392(4)
C11 C12 1.400(4)
C12 C13 1.382(4)
C12 H12 0.9300
C13 C14 1.367(5)
C13 H13 0.9300
C14 C15 1.383(4)
C14 H14 0.9300
C15 H15 0.9300
C16 C17 1.318(4)
C16 H16 0.9300
C17 C18 1.492(4)
C17 C19 1.506(4)
C18 H18A 0.9600
C18 H18B 0.9600
C18 H18C 0.9600
C19 H19A 0.9600
C19 H19B 0.9600
C19 H19C 0.9600
C20 C21 1.370(4)
C20 C25 1.371(4)
C21 C22 1.389(4)
C21 H21 0.9300
C22 C23 1.359(5)
C22 H22 0.9300
C23 C24 1.345(5)
C23 C26 1.521(5)
C24 C25 1.389(5)
C24 H24 0.9300
C25 H25 0.9300
C26 H26A 0.9600
C26 H26B 0.9600
C26 H26C 0.9600
C27 H27A 0.9600
C27 H27B 0.9600
C27 H27C 0.9600
C28 C29 1.479(5)
C28 H28A 0.9700
C28 H28B 0.9700
C29 H29A 0.9600
C29 H29B 0.9600
C29 H29C 0.9600
C30 C31 1.50(5)
C30 H30A 0.9700
C30 H30B 0.9700
C31 H31A 0.9600
C31 H31B 0.9600
C31 H31C 0.9600
C30' C31' 1.52(9)
C30' H30C 0.9700
C30' H30D 0.9700
C31' H31D 0.9600
C31' H31E 0.9600
C31' H31F 0.9600
C32 C35 1.518(4)
C33 C35 1.526(4)
C34 C39 1.523(4)
C34 C35 1.536(4)
C34 H34A 0.9700
C34 H34B 0.9700
C35 C36 1.544(4)
C36 C47 1.510(4)
C36 C37 1.516(4)
C36 H36 0.9800
C37 C38 1.327(4)
C37 C51 1.495(4)
C38 C42 1.478(4)
C38 C39 1.510(4)
C39 C40 1.519(5)
C39 C58 1.554(4)
C40 C41 1.469(4)
C41 C46 1.380(4)
C41 C42 1.390(4)
C42 C43 1.391(4)
C43 C44 1.377(4)
C43 H43 0.9300
C44 C45 1.372(5)
C44 H44 0.9300
C45 C46 1.368(4)
C45 H45 0.9300
C46 H46 0.9300
C47 C48 1.315(4)
C47 H47 0.9300
C48 C49 1.493(5)
C48 C50 1.514(5)
C49 H49A 0.9600
C49 H49B 0.9600
C49 H49C 0.9600
C50 H50A 0.9600
C50 H50B 0.9600
C50 H50C 0.9600
C51 C52 1.362(4)
C51 C56 1.369(4)
C52 C53 1.379(4)
C52 H52 0.9300
C53 C54 1.364(4)
C53 H53 0.9300
C54 C55 1.368(4)
C54 C57 1.522(4)
C55 C56 1.383(4)
C55 H55 0.9300
C56 H56 0.9300
C57 H57A 0.9600
C57 H57B 0.9600
C57 H57C 0.9600
C58 H58A 0.9600
C58 H58B 0.9600
C58 H58C 0.9600
C59 C60 1.49(4)
C59 H59A 0.9700
C59 H59B 0.9700
C60 H60A 0.9600
C60 H60B 0.9600
C60 H60C 0.9600
C59' C60' 1.53(12)
C59' H59C 0.9700
C59' H59D 0.9700
C60' H60D 0.9600
C60' H60E 0.9600
C60' H60F 0.9600
C61 C62 1.471(5)
C61 H61A 0.9700
C61 H61B 0.9700
C62 H62A 0.9600
C62 H62B 0.9600
C62 H62C 0.9600

loop_
_geom_torsion_atom_site_label_1
_geom_torsion_atom_site_label_2
_geom_torsion_atom_site_label_3
_geom_torsion_atom_site_label_4
_geom_torsion
C28 O2 C1 O3 -11.1(5)
C28 O2 C1 C4 166.4(3)
C30' O4 C2 O5 -22(3)
C30 O4 C2 O5 7.5(12)
C30' O4 C2 C4 156(3)
C30 O4 C2 C4 -174.4(12)
O3 C1 C4 C2 115.1(4)
O2 C1 C4 C2 -62.3(3)
O3 C1 C4 C3 -127.9(4)
O2 C1 C4 C3 54.7(4)
O3 C1 C4 C5 -3.4(5)
O2 C1 C4 C5 179.2(3)
O5 C2 C4 C1 120.4(4)
O4 C2 C4 C1 -57.6(4)
O5 C2 C4 C3 1.2(5)
O4 C2 C4 C3 -176.8(3)
O5 C2 C4 C5 -121.4(4)
O4 C2 C4 C5 60.6(4)
C8 C3 C4 C1 78.0(4)
C8 C3 C4 C2 -166.8(3)
C8 C3 C4 C5 -45.3(4)
C1 C4 C5 C16 168.0(3)
C2 C4 C5 C16 52.6(4)
C3 C4 C5 C16 -67.8(3)
C1 C4 C5 C6 -66.5(3)
C2 C4 C5 C6 178.0(3)
C3 C4 C5 C6 57.6(3)
C16 C5 C6 C7 95.1(3)
C4 C5 C6 C7 -31.4(4)
C16 C5 C6 C20 -88.0(3)
C4 C5 C6 C20 145.6(3)
C20 C6 C7 C11 -15.2(6)
C5 C6 C7 C11 161.5(3)
C20 C6 C7 C8 175.2(3)
C5 C6 C7 C8 -8.1(5)
C6 C7 C8 C9 148.4(3)
C11 C7 C8 C9 -23.4(3)
C6 C7 C8 C3 21.5(5)
C11 C7 C8 C3 -150.3(3)
C6 C7 C8 C27 -101.9(4)
C11 C7 C8 C27 86.3(3)
C4 C3 C8 C9 -113.1(3)
C4 C3 C8 C7 6.8(4)
C4 C3 C8 C27 129.5(3)
C7 C8 C9 O1 -160.2(4)
C3 C8 C9 O1 -33.4(5)
C27 C8 C9 O1 87.1(4)
C7 C8 C9 C10 21.9(3)
C3 C8 C9 C10 148.7(3)
C27 C8 C9 C10 -90.8(3)
O1 C9 C10 C15 -10.3(6)
C8 C9 C10 C15 167.5(3)
O1 C9 C10 C11 169.3(4)
C8 C9 C10 C11 -12.8(4)
C15 C10 C11 C12 -0.1(5)
C9 C10 C11 C12 -179.8(3)
C15 C10 C11 C7 177.0(3)
C9 C10 C11 C7 -2.7(4)
C6 C7 C11 C10 -154.1(4)
C8 C7 C11 C10 16.9(4)
C6 C7 C11 C12 22.5(6)
C8 C7 C11 C12 -166.5(4)
C10 C11 C12 C13 0.0(5)
C7 C11 C12 C13 -176.4(4)
C11 C12 C13 C14 -0.7(6)
C12 C13 C14 C15 1.6(6)
C11 C10 C15 C14 0.9(5)
C9 C10 C15 C14 -179.5(3)
C13 C14 C15 C10 -1.6(6)
C6 C5 C16 C17 114.7(4)
C4 C5 C16 C17 -121.0(4)
C5 C16 C17 C18 0.5(6)
C5 C16 C17 C19 -177.3(3)
C7 C6 C20 C21 93.4(4)
C5 C6 C20 C21 -83.4(4)
C7 C6 C20 C25 -87.8(4)
C5 C6 C20 C25 95.4(4)
C25 C20 C21 C22 1.5(6)
C6 C20 C21 C22 -179.7(3)
C20 C21 C22 C23 -1.3(7)
C21 C22 C23 C24 0.5(7)
C21 C22 C23 C26 179.1(4)
C22 C23 C24 C25 0.2(7)
C26 C23 C24 C25 -178.5(4)
C21 C20 C25 C24 -1.0(6)
C6 C20 C25 C24 -179.8(4)
C23 C24 C25 C20 0.1(7)
C1 O2 C28 C29 -80.8(4)
C2 O4 C30 C31 178.8(18)
C30' O4 C30 C31 -58(5)
C2 O4 C30' C31' 110(3)
C30 O4 C30' C31' 39(5)
C59' O7 C32 O8 24(3)
C59 O7 C32 O8 -3.8(12)
C59' O7 C32 C35 -154(3)
C59 O7 C32 C35 178.5(12)
C61 O9 C33 O10 -7.2(5)
C61 O9 C33 C35 171.4(3)
O8 C32 C35 C33 129.8(4)
O7 C32 C35 C33 -52.6(4)
O8 C32 C35 C34 9.5(5)
O7 C32 C35 C34 -172.9(3)
O8 C32 C35 C36 -112.6(4)
O7 C32 C35 C36 65.0(4)
O10 C33 C35 C32 117.1(4)
O9 C33 C35 C32 -61.5(4)
O10 C33 C35 C34 -124.1(4)
O9 C33 C35 C34 57.4(4)
O10 C33 C35 C36 -0.3(5)
O9 C33 C35 C36 -178.8(3)
C39 C34 C35 C32 -163.1(3)
C39 C34 C35 C33 79.7(4)
C39 C34 C35 C36 -42.7(4)
C32 C35 C36 C47 50.6(4)
C33 C35 C36 C47 166.4(3)
C34 C35 C36 C47 -70.0(4)
C32 C35 C36 C37 176.6(3)
C33 C35 C36 C37 -67.7(3)
C34 C35 C36 C37 56.0(4)
C47 C36 C37 C38 95.1(4)
C35 C36 C37 C38 -31.3(4)
C47 C36 C37 C51 -85.2(3)
C35 C36 C37 C51 148.4(3)
C51 C37 C38 C42 -16.2(6)
C36 C37 C38 C42 163.5(3)
C51 C37 C38 C39 172.2(3)
C36 C37 C38 C39 -8.1(5)
C37 C38 C39 C40 149.5(3)
C42 C38 C39 C40 -23.9(3)
C37 C38 C39 C34 22.5(5)
C42 C38 C39 C34 -150.8(3)
C37 C38 C39 C58 -101.0(4)
C42 C38 C39 C58 85.7(3)
C35 C34 C39 C38 4.8(4)
C35 C34 C39 C40 -114.8(3)
C35 C34 C39 C58 128.0(3)
C38 C39 C40 O6 -157.8(3)
C34 C39 C40 O6 -30.7(5)
C58 C39 C40 O6 89.3(4)
C38 C39 C40 C41 22.8(3)
C34 C39 C40 C41 149.9(3)
C58 C39 C40 C41 -90.1(3)
O6 C40 C41 C46 -13.3(6)
C39 C40 C41 C46 166.0(4)
O6 C40 C41 C42 166.9(3)
C39 C40 C41 C42 -13.8(4)
C46 C41 C42 C43 1.5(5)
C40 C41 C42 C43 -178.7(3)
C46 C41 C42 C38 178.4(3)
C40 C41 C42 C38 -1.8(4)
C37 C38 C42 C41 -155.9(3)
C39 C38 C42 C41 16.8(4)
C37 C38 C42 C43 20.4(6)
C39 C38 C42 C43 -166.9(3)
C41 C42 C43 C44 -1.5(5)
C38 C42 C43 C44 -177.4(3)
C42 C43 C44 C45 0.7(6)
C43 C44 C45 C46 0.1(6)
C44 C45 C46 C41 -0.1(6)
C42 C41 C46 C45 -0.7(6)
C40 C41 C46 C45 179.5(3)
C37 C36 C47 C48 105.8(4)
C35 C36 C47 C48 -129.4(4)
C36 C47 C48 C49 1.0(6)
C36 C47 C48 C50 -178.3(3)
C38 C37 C51 C52 99.0(4)
C36 C37 C51 C52 -80.7(4)
C38 C37 C51 C56 -83.3(5)
C36 C37 C51 C56 97.0(4)
C56 C51 C52 C53 1.0(6)
C37 C51 C52 C53 178.8(4)
C51 C52 C53 C54 -0.8(6)
C52 C53 C54 C55 -0.6(7)
C52 C53 C54 C57 -179.3(4)
C53 C54 C55 C56 1.9(7)
C57 C54 C55 C56 -179.4(4)
C52 C51 C56 C55 0.3(6)
C37 C51 C56 C55 -177.5(4)
C54 C55 C56 C51 -1.8(7)
C32 O7 C59 C60 161.5(14)
C59' O7 C59 C60 53(13)
C32 O7 C59' C60' -123(4)
C59 O7 C59' C60' -39(11)
C33 O9 C61 C62 -82.4(4)
